data_4334522
loop_
_publ_author_name
'Brian S. Dolinar'
'John F. Berry'

_publ_contact_author_address
;
1101 University Avenue
Madison, WI 53706
USA
;
_publ_contact_author_email berry@chem.wisc.edu
_publ_contact_author_name 'John Berry'
_publ_section_title
;
 Lewis Acid Enhanced Axial Ligation of [Mo2]4+ Complexes
;
_journal_name_full 'Inorganic Chemistry'
_journal_page_first 4658
_journal_page_last 4667
_journal_paper_doi 10.1021/ic400275x
_journal_volume 52
_journal_year 2013
_chemical_formula_moiety 'C32 H32 Cl2 Li2 Mo4 N8 O8 S8, 2(C H2 Cl2)'
_chemical_formula_sum 'C34 H36 Cl6 Li2 Mo4 N8 O8 S8'
_chemical_formula_weight 1551.53
_chemical_name_systematic
;
 ?
;
_space_group_crystal_system monoclinic
_space_group_IT_number 14
_space_group_name_Hall '-P 2yn'
_space_group_name_H-M_alt 'P 1 21/n 1'
_symmetry_space_group_name_Hall '-P 2yn'
_symmetry_space_group_name_H-M 'P 1 21/n 1'
_atom_sites_solution_hydrogens geom
_cell_angle_alpha 90
_cell_angle_beta 108.07(2)
_cell_angle_gamma 90
_cell_formula_units_Z 2
_cell_length_a 8.704(3)
_cell_length_b 22.530(8)
_cell_length_c 13.543(5)
_cell_measurement_reflns_used 7157
_cell_measurement_temperature 100(2)
_cell_measurement_theta_max 28.136
_cell_measurement_theta_min 2.402
_cell_volume 2524.8(16)
_computing_cell_refinement 'SAINT+ Ver. 7.68A (Bruker-AXS, 2009)'
_computing_data_collection 'APEX2 Ver. 2012.14-3 (Bruker-AXS, 2012)'
_computing_data_reduction 'SAINT+ Ver. 7.68A'
_computing_molecular_graphics
;
O. V. Dolomanov, L. J. Bourhis, R. J. Gildea, J. A. K. Howard and H. Puschmann,
OLEX2: a complete structure solution, refinement and analysis program.
J. Appl. Cryst. (2009). 42, 339-341.
;
_computing_publication_material
;
O. V. Dolomanov, L. J. Bourhis, R. J. Gildea, J. A. K. Howard and H. Puschmann,
OLEX2: a complete structure solution, refinement and analysis program.
J. Appl. Cryst. (2009). 42, 339-341.
;
_computing_structure_refinement SHELXTL
_computing_structure_solution 'SHELXTL (Sheldrick, 2008-2012)'
_diffrn_ambient_temperature 100.0
_diffrn_detector_area_resol_mean 7.9
_diffrn_detector_type 'CCD area detector'
_diffrn_measured_fraction_theta_full 1.000
_diffrn_measured_fraction_theta_max 0.999
_diffrn_measurement_device 'three-circle diffractometer'
_diffrn_measurement_device_type 'Bruker SMART APEX2 area detector'
_diffrn_measurement_method '0.5\% \w and 0.5\% \f scans'
_diffrn_radiation_collimation 'focusing mirrors'
_diffrn_radiation_monochromator 'mirror optics'
_diffrn_radiation_probe x-ray
_diffrn_radiation_type 'Mo K\a'
_diffrn_radiation_wavelength 0.71073
_diffrn_radiation_xray_symbol K-L~3~
_diffrn_reflns_av_R_equivalents 0.0732
_diffrn_reflns_av_unetI/netI 0.0424
_diffrn_reflns_Laue_measured_fraction_full 1.000
_diffrn_reflns_Laue_measured_fraction_max 0.999
_diffrn_reflns_limit_h_max 11
_diffrn_reflns_limit_h_min -11
_diffrn_reflns_limit_k_max 30
_diffrn_reflns_limit_k_min -30
_diffrn_reflns_limit_l_max 18
_diffrn_reflns_limit_l_min -18
_diffrn_reflns_number 52146
_diffrn_reflns_point_group_measured_fraction_full 1.000
_diffrn_reflns_point_group_measured_fraction_max 0.999
_diffrn_reflns_theta_full 25.000
_diffrn_reflns_theta_max 28.486
_diffrn_reflns_theta_min 1.808
_diffrn_source 'microfocus sealed x-ray tube'
_diffrn_source_type 'Incoatec I\ms'
_diffrn_standards_number 0
_exptl_absorpt_coefficient_mu 1.676
_exptl_absorpt_correction_T_max 0.9734
_exptl_absorpt_correction_T_min 0.8729
_exptl_absorpt_correction_type analytical
_exptl_absorpt_process_details
;
SADABS-2008/1 (Bruker,2008) was used for absorption correction.
wR2(int) was 0.0767 before and 0.0605 after correction.
The Ratio of minimum to maximum transmission is 0.8968.
The \l/2 correction factor is Not present.
;
_exptl_crystal_colour orange
_exptl_crystal_colour_primary orange
_exptl_crystal_density_diffrn 2.041
_exptl_crystal_F_000 1528
_exptl_crystal_size_max 0.1
_exptl_crystal_size_mid 0.05
_exptl_crystal_size_min 0.027
_refine_diff_density_max 0.543
_refine_diff_density_min -0.562
_refine_diff_density_rms 0.120
_refine_ls_extinction_method none
_refine_ls_goodness_of_fit_ref 1.042
_refine_ls_hydrogen_treatment constr
_refine_ls_matrix_type full
_refine_ls_number_parameters 316
_refine_ls_number_reflns 6403
_refine_ls_number_restraints 0
_refine_ls_restrained_S_all 1.042
_refine_ls_R_factor_all 0.0504
_refine_ls_R_factor_gt 0.0309
_refine_ls_shift/su_max 0.001
_refine_ls_shift/su_mean 0.000
_refine_ls_structure_factor_coef Fsqd
_refine_ls_weighting_details
;
 w=1/[\s^2^(Fo^2^)+(0.0237P)^2^+3.1785P]
 where P=(Fo^2^+2Fc^2^)/3
;
_refine_ls_weighting_scheme calc
_refine_ls_wR_factor_gt 0.0621
_refine_ls_wR_factor_ref 0.0683
_reflns_Friedel_coverage 0.000
_reflns_number_gt 4997
_reflns_number_total 6403
_reflns_threshold_expression 'I > 2\s(I)'
_cod_data_source_file ic400275x_si_001_1.cif
_cod_data_source_block compound2-dim
_cod_original_cell_volume 2525.1(17)
_cod_database_code 4334522
_olex2_refinement_description
;
1. Fixed Uiso
 At 1.2 times of:
  {H1SA,H1SB} of C1S, {H2A,H2B} of C2, {H3A,H3B} of C3, {H6A,H6B} of C6,
  {H10A,H10B} of C10, {H11A,H11B} of C11, {H15A,H15B} of C15, {H14A,H14B} of
  C14, {H7A,H7B} of C7
2.a Secondary CH2 refined with riding coordinates:
 C1S(H1SA,H1SB), C2(H2A,H2B), C3(H3A,H3B), C6(H6A,H6B), C7(H7A,H7B), C10(H10A,
 H10B), C11(H11A,H11B), C14(H14A,H14B), C15(H15A,H15B)
;

loop_
_space_group_symop_operation_xyz
'x, y, z'
'-x+1/2, y+1/2, -z+1/2'
'-x, -y, -z'
'x-1/2, -y-1/2, z-1/2'

loop_
_atom_site_label
_atom_site_type_symbol
_atom_site_fract_x
_atom_site_fract_y
_atom_site_fract_z
_atom_site_U_iso_or_equiv
_atom_site_adp_type
_atom_site_occupancy
_atom_site_site_symmetry_order
_atom_site_calc_flag
_atom_site_refinement_flags_posn
_atom_site_refinement_flags_adp
Mo1 Mo 0.29639(3) 0.65291(2) 0.37341(2) 0.01214(6) Uani 1 1 d . .
Mo2 Mo 0.20040(3) 0.61403(2) 0.22299(2) 0.01003(6) Uani 1 1 d . .
Cl1 Cl 0.41456(10) 0.71014(4) 0.55132(6) 0.02089(17) Uani 1 1 d . .
Cl1S Cl 0.39530(12) 0.64071(4) 0.82740(8) 0.0315(2) Uani 1 1 d . .
Cl2S Cl 0.57925(11) 0.57704(4) 0.71270(7) 0.02740(19) Uani 1 1 d . .
S1 S 0.37137(10) 0.74786(3) 0.30107(6) 0.01648(16) Uani 1 1 d . .
S2 S 0.03496(10) 0.69972(4) 0.36799(6) 0.01874(17) Uani 1 1 d . .
S3 S 0.23120(10) 0.56364(4) 0.46682(6) 0.01717(17) Uani 1 1 d . .
S4 S 0.57458(10) 0.61133(3) 0.40235(6) 0.01672(16) Uani 1 1 d . .
O1 O 0.1485(3) 0.64371(9) -0.03026(17) 0.0194(5) Uani 1 1 d . .
O2 O -0.1446(3) 0.60988(10) 0.02164(18) 0.0206(5) Uani 1 1 d . .
O3 O 0.0209(3) 0.48964(10) 0.11037(17) 0.0188(5) Uani 1 1 d . .
O4 O 0.3169(3) 0.53252(10) 0.05322(17) 0.0212(5) Uani 1 1 d . .
N1 N 0.2490(3) 0.68437(11) 0.13288(19) 0.0124(5) Uani 1 1 d . .
N2 N -0.0389(3) 0.64745(11) 0.18670(19) 0.0128(5) Uani 1 1 d . .
N3 N 0.1239(3) 0.53204(10) 0.27053(19) 0.0113(5) Uani 1 1 d . .
N4 N 0.4153(3) 0.57234(11) 0.21700(19) 0.0125(5) Uani 1 1 d . .
C1 C 0.3153(4) 0.73574(13) 0.1733(2) 0.0145(6) Uani 1 1 d . .
C1S C 0.5706(4) 0.64077(15) 0.7876(3) 0.0235(8) Uani 1 1 d . .
H1SA H 0.6676 0.6419 0.8497 0.028 Uiso 1 1 calc R U
H1SB H 0.5712 0.6769 0.7461 0.028 Uiso 1 1 calc R U
C2 C 0.3309(4) 0.77905(13) 0.0919(3) 0.0185(7) Uani 1 1 d . .
H2A H 0.4451 0.7903 0.1035 0.022 Uiso 1 1 calc R U
H2B H 0.2665 0.8154 0.0912 0.022 Uiso 1 1 calc R U
C3 C 0.2632(4) 0.74344(14) -0.0092(2) 0.0177(7) Uani 1 1 d . .
H3A H 0.1702 0.7642 -0.0580 0.021 Uiso 1 1 calc R U
H3B H 0.3472 0.7372 -0.0434 0.021 Uiso 1 1 calc R U
C4 C 0.2114(4) 0.68533(13) 0.0247(2) 0.0144(6) Uani 1 1 d . .
C5 C -0.0880(4) 0.68266(13) 0.2504(2) 0.0148(6) Uani 1 1 d . .
C6 C -0.2604(4) 0.70369(14) 0.2021(3) 0.0195(7) Uani 1 1 d . .
H6A H -0.2655 0.7475 0.1966 0.023 Uiso 1 1 calc R U
H6B H -0.3302 0.6902 0.2431 0.023 Uiso 1 1 calc R U
C7 C -0.3104(4) 0.67482(15) 0.0948(3) 0.0202(7) Uani 1 1 d . .
H7A H -0.4038 0.6480 0.0859 0.024 Uiso 1 1 calc R U
H7B H -0.3394 0.7053 0.0394 0.024 Uiso 1 1 calc R U
C8 C -0.1613(4) 0.64007(14) 0.0922(3) 0.0173(7) Uani 1 1 d . .
C9 C 0.1442(3) 0.51696(13) 0.3702(2) 0.0132(6) Uani 1 1 d . .
C10 C 0.0827(4) 0.45537(14) 0.3793(2) 0.0174(7) Uani 1 1 d . .
H10A H -0.0018 0.4560 0.4141 0.021 Uiso 1 1 calc R U
H10B H 0.1715 0.4289 0.4183 0.021 Uiso 1 1 calc R U
C11 C 0.0129(4) 0.43556(14) 0.2655(3) 0.0183(7) Uani 1 1 d . .
H11A H 0.0651 0.3985 0.2529 0.022 Uiso 1 1 calc R U
H11B H -0.1051 0.4290 0.2467 0.022 Uiso 1 1 calc R U
C12 C 0.0504(4) 0.48634(13) 0.2047(2) 0.0141(6) Uani 1 1 d . .
C13 C 0.5556(4) 0.57410(13) 0.2929(3) 0.0155(6) Uani 1 1 d . .
C14 C 0.6866(4) 0.53944(14) 0.2657(3) 0.0188(7) Uani 1 1 d . .
H14A H 0.7217 0.5047 0.3120 0.023 Uiso 1 1 calc R U
H14B H 0.7815 0.5648 0.2705 0.023 Uiso 1 1 calc R U
C15 C 0.6024(4) 0.51994(15) 0.1529(3) 0.0214(7) Uani 1 1 d . .
H15A H 0.6530 0.5390 0.1048 0.026 Uiso 1 1 calc R U
H15B H 0.6074 0.4763 0.1459 0.026 Uiso 1 1 calc R U
C16 C 0.4299(4) 0.54055(13) 0.1313(3) 0.0157(6) Uani 1 1 d . .
Li1 Li 0.0688(8) 0.5637(3) 0.0038(5) 0.0263(14) Uani 1 1 d . .

loop_
_atom_site_aniso_label
_atom_site_aniso_U_11
_atom_site_aniso_U_22
_atom_site_aniso_U_33
_atom_site_aniso_U_23
_atom_site_aniso_U_13
_atom_site_aniso_U_12
Mo1 0.01381(13) 0.01159(12) 0.01012(13) -0.00168(10) 0.00239(10) 0.00122(10)
Mo2 0.01121(12) 0.00903(11) 0.00927(12) -0.00016(10) 0.00234(9) 0.00093(9)
Cl1 0.0243(4) 0.0219(4) 0.0145(4) -0.0056(3) 0.0032(3) 0.0006(3)
Cl1S 0.0325(5) 0.0201(4) 0.0480(6) -0.0077(4) 0.0213(4) -0.0045(4)
Cl2S 0.0273(5) 0.0223(4) 0.0348(5) -0.0003(4) 0.0129(4) 0.0023(3)
S1 0.0176(4) 0.0136(4) 0.0164(4) -0.0021(3) 0.0024(3) 0.0002(3)
S2 0.0185(4) 0.0198(4) 0.0185(4) -0.0034(3) 0.0067(3) 0.0038(3)
S3 0.0216(4) 0.0183(4) 0.0111(4) 0.0002(3) 0.0042(3) -0.0020(3)
S4 0.0162(4) 0.0161(4) 0.0150(4) -0.0011(3) 0.0008(3) 0.0015(3)
O1 0.0270(13) 0.0144(11) 0.0161(12) -0.0012(9) 0.0058(10) -0.0017(9)
O2 0.0205(12) 0.0205(12) 0.0180(12) 0.0002(10) 0.0018(10) -0.0012(9)
O3 0.0228(13) 0.0172(11) 0.0137(12) -0.0018(9) 0.0019(9) -0.0031(9)
O4 0.0259(13) 0.0217(12) 0.0157(12) -0.0032(9) 0.0061(10) 0.0004(10)
N1 0.0138(13) 0.0112(12) 0.0131(13) 0.0026(10) 0.0054(11) 0.0019(10)
N2 0.0124(12) 0.0128(12) 0.0126(13) 0.0014(10) 0.0029(10) -0.0010(10)
N3 0.0120(13) 0.0102(12) 0.0111(13) -0.0007(9) 0.0027(10) -0.0002(9)
N4 0.0146(13) 0.0104(12) 0.0126(13) 0.0008(10) 0.0045(10) 0.0010(10)
C1 0.0125(15) 0.0142(14) 0.0170(16) -0.0003(12) 0.0048(12) 0.0021(11)
C1S 0.0231(18) 0.0220(18) 0.0249(19) -0.0023(14) 0.0067(15) -0.0080(14)
C2 0.0207(17) 0.0115(15) 0.0239(18) 0.0050(13) 0.0076(14) 0.0019(12)
C3 0.0191(17) 0.0174(15) 0.0164(16) 0.0042(13) 0.0051(13) 0.0015(13)
C4 0.0136(15) 0.0157(15) 0.0155(16) 0.0033(12) 0.0068(12) 0.0037(12)
C5 0.0155(15) 0.0116(14) 0.0187(16) 0.0032(12) 0.0071(13) 0.0010(12)
C6 0.0152(16) 0.0189(16) 0.0248(18) 0.0050(13) 0.0069(14) 0.0041(13)
C7 0.0121(16) 0.0198(16) 0.0245(18) 0.0054(14) -0.0005(14) 0.0028(12)
C8 0.0156(16) 0.0141(15) 0.0199(17) 0.0034(13) 0.0024(13) -0.0016(12)
C9 0.0087(14) 0.0157(14) 0.0152(16) 0.0010(12) 0.0037(12) 0.0024(11)
C10 0.0181(16) 0.0175(16) 0.0165(16) 0.0043(13) 0.0053(13) 0.0004(13)
C11 0.0188(17) 0.0130(15) 0.0215(18) 0.0004(13) 0.0037(14) -0.0036(12)
C12 0.0100(14) 0.0144(14) 0.0157(16) 0.0001(12) 0.0009(12) 0.0004(11)
C13 0.0151(16) 0.0128(14) 0.0194(17) 0.0047(12) 0.0065(13) 0.0006(12)
C14 0.0130(15) 0.0165(15) 0.0274(19) 0.0014(14) 0.0070(14) 0.0043(12)
C15 0.0220(18) 0.0186(16) 0.0276(19) 0.0001(14) 0.0135(15) 0.0038(13)
C16 0.0218(17) 0.0083(14) 0.0191(17) 0.0013(12) 0.0094(14) 0.0008(12)
Li1 0.034(4) 0.018(3) 0.022(3) -0.003(2) 0.003(3) -0.004(2)

loop_
_atom_type_symbol
_atom_type_description
_atom_type_scat_dispersion_real
_atom_type_scat_dispersion_imag
_atom_type_scat_source
C C 0.0033 0.0016 'International Tables Vol C Tables 4.2.6.8 and 6.1.1.4'
H H 0.0000 0.0000 'International Tables Vol C Tables 4.2.6.8 and 6.1.1.4'
Cl Cl 0.1484 0.1585 'International Tables Vol C Tables 4.2.6.8 and 6.1.1.4'
Li Li -0.0003 0.0001 'International Tables Vol C Tables 4.2.6.8 and 6.1.1.4'
Mo Mo -1.6832 0.6857 'International Tables Vol C Tables 4.2.6.8 and 6.1.1.4'
N N 0.0061 0.0033 'International Tables Vol C Tables 4.2.6.8 and 6.1.1.4'
O O 0.0106 0.0060 'International Tables Vol C Tables 4.2.6.8 and 6.1.1.4'
S S 0.1246 0.1234 'International Tables Vol C Tables 4.2.6.8 and 6.1.1.4'

loop_
_geom_angle_atom_site_label_1
_geom_angle_atom_site_label_2
_geom_angle_atom_site_label_3
_geom_angle
_geom_angle_site_symmetry_1
_geom_angle_site_symmetry_3
Mo2 Mo1 Cl1 174.95(2) . .
Mo2 Mo1 S1 92.82(3) . .
Mo2 Mo1 S2 93.56(3) . .
Mo2 Mo1 S3 93.95(3) . .
Mo2 Mo1 S4 93.95(3) . .
S1 Mo1 Cl1 82.30(4) . .
S1 Mo1 S3 173.20(3) . .
S2 Mo1 Cl1 85.06(4) . .
S2 Mo1 S1 88.48(3) . .
S2 Mo1 S3 90.39(4) . .
S2 Mo1 S4 172.49(3) . .
S3 Mo1 Cl1 90.92(4) . .
S4 Mo1 Cl1 87.47(3) . .
S4 Mo1 S1 91.37(3) . .
S4 Mo1 S3 88.88(3) . .
N1 Mo2 Mo1 98.83(7) . .
N1 Mo2 N2 87.60(10) . .
N1 Mo2 N3 163.47(9) . .
N2 Mo2 Mo1 98.09(7) . .
N2 Mo2 N3 90.07(10) . .
N3 Mo2 Mo1 97.70(7) . .
N4 Mo2 Mo1 97.45(7) . .
N4 Mo2 N1 88.46(10) . .
N4 Mo2 N2 164.38(10) . .
N4 Mo2 N3 89.42(10) . .
C1 S1 Mo1 103.67(11) . .
C5 S2 Mo1 103.96(12) . .
C9 S3 Mo1 103.08(11) . .
C13 S4 Mo1 102.94(12) . .
C4 O1 Li1 131.6(3) . .
C8 O2 Li1 131.2(3) . .
C12 O3 Li1 132.1(2) . .
C12 O3 Li1 134.6(3) . 3_565
Li1 O3 Li1 93.2(2) 3_565 .
C16 O4 Li1 132.9(3) . .
C1 N1 Mo2 123.4(2) . .
C1 N1 C4 110.3(3) . .
C4 N1 Mo2 126.2(2) . .
C5 N2 Mo2 123.3(2) . .
C5 N2 C8 110.9(3) . .
C8 N2 Mo2 125.7(2) . .
C9 N3 Mo2 124.4(2) . .
C9 N3 C12 110.4(3) . .
C12 N3 Mo2 125.2(2) . .
C13 N4 Mo2 124.6(2) . .
C13 N4 C16 111.0(3) . .
C16 N4 Mo2 124.5(2) . .
N1 C1 S1 121.2(2) . .
N1 C1 C2 112.8(3) . .
C2 C1 S1 126.0(2) . .
Cl1S C1S Cl2S 111.55(18) . .
Cl1S C1S H1SA 109.3 . .
Cl1S C1S H1SB 109.3 . .
Cl2S C1S H1SA 109.3 . .
Cl2S C1S H1SB 109.3 . .
H1SA C1S H1SB 108.0 . .
C1 C2 H2A 111.3 . .
C1 C2 H2B 111.3 . .
C1 C2 C3 102.5(2) . .
H2A C2 H2B 109.2 . .
C3 C2 H2A 111.3 . .
C3 C2 H2B 111.3 . .
C2 C3 H3A 110.8 . .
C2 C3 H3B 110.8 . .
H3A C3 H3B 108.9 . .
C4 C3 C2 104.5(3) . .
C4 C3 H3A 110.8 . .
C4 C3 H3B 110.8 . .
O1 C4 N1 123.0(3) . .
O1 C4 C3 127.2(3) . .
N1 C4 C3 109.8(3) . .
N2 C5 S2 121.0(2) . .
N2 C5 C6 112.3(3) . .
C6 C5 S2 126.7(2) . .
C5 C6 H6A 111.1 . .
C5 C6 H6B 111.1 . .
C5 C6 C7 103.3(3) . .
H6A C6 H6B 109.1 . .
C7 C6 H6A 111.1 . .
C7 C6 H6B 111.1 . .
C6 C7 H7A 110.9 . .
C6 C7 H7B 110.9 . .
H7A C7 H7B 108.9 . .
C8 C7 C6 104.3(3) . .
C8 C7 H7A 110.9 . .
C8 C7 H7B 110.9 . .
O2 C8 N2 122.8(3) . .
O2 C8 C7 127.9(3) . .
N2 C8 C7 109.2(3) . .
N3 C9 S3 120.9(2) . .
N3 C9 C10 112.0(3) . .
C10 C9 S3 127.1(2) . .
C9 C10 H10A 111.2 . .
C9 C10 H10B 111.2 . .
C9 C10 C11 103.0(2) . .
H10A C10 H10B 109.1 . .
C11 C10 H10A 111.2 . .
C11 C10 H10B 111.2 . .
C10 C11 H11A 110.9 . .
C10 C11 H11B 110.9 . .
H11A C11 H11B 109.0 . .
C12 C11 C10 104.1(2) . .
C12 C11 H11A 110.9 . .
C12 C11 H11B 110.9 . .
O3 C12 N3 122.2(3) . .
O3 C12 C11 127.4(3) . .
N3 C12 C11 110.4(3) . .
N4 C13 S4 121.1(2) . .
N4 C13 C14 112.1(3) . .
C14 C13 S4 126.8(2) . .
C13 C14 H14A 111.2 . .
C13 C14 H14B 111.2 . .
C13 C14 C15 103.0(3) . .
H14A C14 H14B 109.1 . .
C15 C14 H14A 111.2 . .
C15 C14 H14B 111.2 . .
C14 C15 H15A 110.9 . .
C14 C15 H15B 110.9 . .
H15A C15 H15B 109.0 . .
C16 C15 C14 104.1(3) . .
C16 C15 H15A 110.9 . .
C16 C15 H15B 110.9 . .
O4 C16 N4 122.7(3) . .
O4 C16 C15 127.7(3) . .
N4 C16 C15 109.6(3) . .
O1 Li1 O2 88.0(2) . .
O1 Li1 O3 156.2(3) . .
O1 Li1 O4 88.9(3) . .
O2 Li1 O3 87.2(2) . .
O3 Li1 O1 116.9(3) 3_565 .
O3 Li1 O2 103.7(3) 3_565 .
O3 Li1 O3 86.8(2) 3_565 .
O3 Li1 O4 99.4(3) 3_565 .
O4 Li1 O2 155.5(3) . .
O4 Li1 O3 86.0(2) . .

loop_
_geom_bond_atom_site_label_1
_geom_bond_atom_site_label_2
_geom_bond_distance
_geom_bond_site_symmetry_2
Mo1 Mo2 2.1354(8) .
Mo1 Cl1 2.6436(12) .
Mo1 S1 2.5217(11) .
Mo1 S2 2.4885(12) .
Mo1 S3 2.5324(11) .
Mo1 S4 2.5112(12) .
Mo2 N1 2.121(3) .
Mo2 N2 2.124(3) .
Mo2 N3 2.130(3) .
Mo2 N4 2.117(3) .
Cl1S C1S 1.769(4) .
Cl2S C1S 1.773(4) .
S1 C1 1.669(3) .
S2 C5 1.665(3) .
S3 C9 1.667(3) .
S4 C13 1.667(3) .
O1 C4 1.217(4) .
O1 Li1 2.035(6) .
O2 C8 1.217(4) .
O2 Li1 2.207(7) .
O3 C12 1.224(4) .
O3 Li1 1.923(6) 3_565
O3 Li1 2.327(7) .
O4 C16 1.214(4) .
O4 Li1 2.170(7) .
N1 C1 1.333(4) .
N1 C4 1.398(4) .
N2 C5 1.336(4) .
N2 C8 1.399(4) .
N3 C9 1.349(4) .
N3 C12 1.383(4) .
N4 C13 1.330(4) .
N4 C16 1.402(4) .
C1 C2 1.509(4) .
C1S H1SA 0.9900 .
C1S H1SB 0.9900 .
C2 H2A 0.9900 .
C2 H2B 0.9900 .
C2 C3 1.538(4) .
C3 H3A 0.9900 .
C3 H3B 0.9900 .
C3 C4 1.502(4) .
C5 C6 1.515(4) .
C6 H6A 0.9900 .
C6 H6B 0.9900 .
C6 C7 1.527(5) .
C7 H7A 0.9900 .
C7 H7B 0.9900 .
C7 C8 1.526(4) .
C9 C10 1.506(4) .
C10 H10A 0.9900 .
C10 H10B 0.9900 .
C10 C11 1.537(4) .
C11 H11A 0.9900 .
C11 H11B 0.9900 .
C11 C12 1.504(4) .
C13 C14 1.519(4) .
C14 H14A 0.9900 .
C14 H14B 0.9900 .
C14 C15 1.539(5) .
C15 H15A 0.9900 .
C15 H15B 0.9900 .
C15 C16 1.511(5) .
Li1 O3 1.923(6) 3_565

loop_
_geom_torsion_atom_site_label_1
_geom_torsion_atom_site_label_2
_geom_torsion_atom_site_label_3
_geom_torsion_atom_site_label_4
_geom_torsion
_geom_torsion_site_symmetry_1
Mo1 S1 C1 N1 -0.5(3) .
Mo1 S1 C1 C2 179.2(2) .
Mo1 S2 C5 N2 4.2(3) .
Mo1 S2 C5 C6 -175.2(2) .
Mo1 S3 C9 N3 -0.4(3) .
Mo1 S3 C9 C10 178.6(2) .
Mo1 S4 C13 N4 0.1(3) .
Mo1 S4 C13 C14 179.9(2) .
Mo2 N1 C1 S1 2.0(4) .
Mo2 N1 C1 C2 -177.8(2) .
Mo2 N1 C4 O1 -2.1(4) .
Mo2 N1 C4 C3 179.1(2) .
Mo2 N2 C5 S2 -3.7(4) .
Mo2 N2 C5 C6 175.71(19) .
Mo2 N2 C8 O2 4.6(4) .
Mo2 N2 C8 C7 -175.6(2) .
Mo2 N3 C9 S3 1.1(4) .
Mo2 N3 C9 C10 -178.02(19) .
Mo2 N3 C12 O3 -0.8(4) .
Mo2 N3 C12 C11 -179.81(19) .
Mo2 N4 C13 S4 -0.7(4) .
Mo2 N4 C13 C14 179.45(19) .
Mo2 N4 C16 O4 -2.5(4) .
Mo2 N4 C16 C15 177.1(2) .
S1 C1 C2 C3 179.1(2) .
S2 C5 C6 C7 179.3(2) .
S3 C9 C10 C11 178.6(2) .
S4 C13 C14 C15 -175.2(2) .
N1 C1 C2 C3 -1.2(3) .
N2 C5 C6 C7 -0.1(3) .
N3 C9 C10 C11 -2.3(3) .
N4 C13 C14 C15 4.6(3) .
C1 N1 C4 O1 -179.4(3) .
C1 N1 C4 C3 1.7(3) .
C1 C2 C3 C4 2.0(3) .
C2 C3 C4 O1 178.9(3) .
C2 C3 C4 N1 -2.3(3) .
C4 N1 C1 S1 179.4(2) .
C4 N1 C1 C2 -0.3(4) .
C5 N2 C8 O2 179.9(3) .
C5 N2 C8 C7 -0.4(3) .
C5 C6 C7 C8 -0.1(3) .
C6 C7 C8 O2 180.0(3) .
C6 C7 C8 N2 0.3(3) .
C8 N2 C5 S2 -179.1(2) .
C8 N2 C5 C6 0.3(4) .
C9 N3 C12 O3 -179.3(3) .
C9 N3 C12 C11 1.7(3) .
C9 C10 C11 C12 3.1(3) .
C10 C11 C12 O3 178.0(3) .
C10 C11 C12 N3 -3.0(3) .
C12 N3 C9 S3 179.6(2) .
C12 N3 C9 C10 0.5(3) .
C13 N4 C16 O4 179.1(3) .
C13 N4 C16 C15 -1.3(3) .
C13 C14 C15 C16 -4.9(3) .
C14 C15 C16 O4 -176.4(3) .
C14 C15 C16 N4 4.1(3) .
C16 N4 C13 S4 177.6(2) .
C16 N4 C13 C14 -2.2(3) .
Li1 O1 C4 N1 2.6(5) .
Li1 O1 C4 C3 -178.7(3) .
Li1 O2 C8 N2 -5.8(5) .
Li1 O2 C8 C7 174.5(3) .
Li1 O3 C12 N3 176.9(3) 3_565
Li1 O3 C12 N3 1.1(5) .
Li1 O3 C12 C11 179.9(3) .
Li1 O3 C12 C11 -4.3(6) 3_565
Li1 O4 C16 N4 4.8(5) .
Li1 O4 C16 C15 -174.7(3) .
